data_7225513
loop_
_publ_author_name
'Qiao, Huijie'
'Sun, Suyan'
'Yang, Fan'
'Zhu, Yu'
'Zhu, Weiguo'
'Wu, Yusheng'
'Wu, Yangjie'

_publ_section_title
;
 Palladium-catalyzed direct C-H arylation of ferrocenecarboxamides with
 aryl halides
;
_journal_name_full 'RSC Adv.'
_journal_paper_doi 10.1039/C6RA11972G
_journal_year 2016
_chemical_formula_moiety 'C32 H24 Fe N2 O'
_chemical_formula_sum 'C32 H24 Fe N2 O'
_chemical_formula_weight 508.38
_space_group_crystal_system monoclinic
_space_group_IT_number 14
_space_group_name_Hall '-P 2ybc'
_space_group_name_H-M_alt 'P 1 21/c 1'
_symmetry_space_group_name_Hall '-P 2ybc'
_symmetry_space_group_name_H-M 'P 1 21/c 1'
_atom_sites_solution_hydrogens geom
_atom_sites_solution_primary heavy
_audit_creation_date 2015-07-01
_audit_creation_method
;
Olex2 1.2
(compiled 2015.01.26 svn.r3150 for OlexSys, GUI svn.r4998)
;
_audit_update_record
;
2016-01-10 deposited with the CCDC.
2016-06-13 downloaded from the CCDC.
;
_cell_angle_alpha 90
_cell_angle_beta 107.980(5)
_cell_angle_gamma 90
_cell_formula_units_Z 4
_cell_length_a 11.3423(6)
_cell_length_b 14.2822(4)
_cell_length_c 16.0589(7)
_cell_measurement_reflns_used 3017
_cell_measurement_temperature 291(2)
_cell_measurement_theta_max 71.9060
_cell_measurement_theta_min 4.2240
_cell_volume 2474.4(2)
_computing_cell_refinement
;
CrysAlisPro, Agilent Technologies,
Version 1.171.36.32 (release 02-08-2013 CrysAlis171 .NET)
(compiled Aug  2 2013,16:46:58)
;
_computing_data_collection
;
CrysAlisPro, Agilent Technologies,
Version 1.171.36.32 (release 02-08-2013 CrysAlis171 .NET)
(compiled Aug  2 2013,16:46:58)
;
_computing_data_reduction
;
CrysAlisPro, Agilent Technologies,
Version 1.171.36.32 (release 02-08-2013 CrysAlis171 .NET)
(compiled Aug  2 2013,16:46:58)
;
_computing_molecular_graphics 'Olex2 (Dolomanov et al., 2009)'
_computing_publication_material 'Olex2 (Dolomanov et al., 2009)'
_computing_structure_refinement 'ShelXL (Sheldrick, 2008)'
_computing_structure_solution 'ShelXS (Sheldrick, 2008)'
_diffrn_ambient_temperature 291.15
_diffrn_detector_area_resol_mean 16.2312
_diffrn_measured_fraction_theta_full 0.999
_diffrn_measured_fraction_theta_max 0.999
_diffrn_measurement_details
;
  1 omega  -65.00  -37.00   1.0000    1.0000
omega____ theta____ kappa____ phi______ frames
    -        0.0000  178.0000   30.0000 28

  2 omega  -27.00   -2.00   1.0000    1.0000
omega____ theta____ kappa____ phi______ frames
    -        0.0000  -19.0000  150.0000 25

  3 omega   -1.00   43.00   1.0000    1.0000
omega____ theta____ kappa____ phi______ frames
    -        0.0000  -19.0000  150.0000 44

  4 omega  -72.00  -47.00   1.0000    1.0000
omega____ theta____ kappa____ phi______ frames
    -        0.0000  -19.0000  150.0000 25

  5 omega   -5.00   70.00   1.0000    4.0000
omega____ theta____ kappa____ phi______ frames
    -       56.0000  -57.0000   60.0000 75

  6 omega   26.00  105.00   1.0000    4.0000
omega____ theta____ kappa____ phi______ frames
    -       56.0000 -125.0000   30.0000 79

  7 omega   37.00   75.00   1.0000    4.0000
omega____ theta____ kappa____ phi______ frames
    -       56.0000  -57.0000 -180.0000 38

  8 omega   31.00  122.00   1.0000    4.0000
omega____ theta____ kappa____ phi______ frames
    -       56.0000   37.0000  -30.0000 91

  9 omega   44.00   91.00   1.0000   11.0000
omega____ theta____ kappa____ phi______ frames
    -      112.0000  -94.0000   30.0000 47

 10 omega   63.00   88.00   1.0000   11.0000
omega____ theta____ kappa____ phi______ frames
    -      112.0000  -30.0000 -150.0000 25

 11 omega   42.00   96.00   1.0000   11.0000
omega____ theta____ kappa____ phi______ frames
    -      112.0000  -45.0000  -90.0000 54

 12 omega   48.00  109.00   1.0000   11.0000
omega____ theta____ kappa____ phi______ frames
    -      112.0000 -111.0000  -90.0000 61

 13 omega   50.00   90.00   1.0000   11.0000
omega____ theta____ kappa____ phi______ frames
    -      112.0000  -30.0000  -60.0000 40

 14 omega   44.00   98.00   1.0000   11.0000
omega____ theta____ kappa____ phi______ frames
    -      112.0000  -45.0000    0.0000 54

 15 omega   63.00   98.00   1.0000   11.0000
omega____ theta____ kappa____ phi______ frames
    -      112.0000  -45.0000  120.0000 35

 16 omega   46.00   72.00   1.0000   11.0000
omega____ theta____ kappa____ phi______ frames
    -      112.0000  -30.0000 -180.0000 26

 17 omega   91.00  156.00   1.0000   11.0000
omega____ theta____ kappa____ phi______ frames
    -      112.0000   45.0000 -120.0000 65

 18 omega   49.00  107.00   1.0000   11.0000
omega____ theta____ kappa____ phi______ frames
    -      112.0000  -94.0000  120.0000 58

 19 omega   68.00   94.00   1.0000   11.0000
omega____ theta____ kappa____ phi______ frames
    -      112.0000  -45.0000   90.0000 26

 20 omega  105.00  131.00   1.0000   11.0000
omega____ theta____ kappa____ phi______ frames
    -      112.0000   77.0000  -90.0000 26

 21 omega  -69.00  -34.00   1.0000    1.0000
omega____ theta____ kappa____ phi______ frames
    -        0.0000  -57.0000   90.0000 35
;
_diffrn_measurement_device_type 'Xcalibur, Eos, Gemini'
_diffrn_measurement_method '\w scans'
_diffrn_orient_matrix_UB_11 -0.0175559000
_diffrn_orient_matrix_UB_12 -0.1036218000
_diffrn_orient_matrix_UB_13 0.0199288000
_diffrn_orient_matrix_UB_21 -0.1411932000
_diffrn_orient_matrix_UB_22 0.0104793000
_diffrn_orient_matrix_UB_23 -0.0416186000
_diffrn_orient_matrix_UB_31 0.0118707000
_diffrn_orient_matrix_UB_32 -0.0278333000
_diffrn_orient_matrix_UB_33 -0.0898362000
_diffrn_radiation_monochromator graphite
_diffrn_radiation_type CuK\a
_diffrn_radiation_wavelength 1.54184
_diffrn_reflns_av_R_equivalents 0.0267
_diffrn_reflns_av_unetI/netI 0.0364
_diffrn_reflns_Laue_measured_fraction_full 0.999
_diffrn_reflns_Laue_measured_fraction_max 0.999
_diffrn_reflns_limit_h_max 13
_diffrn_reflns_limit_h_min -13
_diffrn_reflns_limit_k_max 14
_diffrn_reflns_limit_k_min -17
_diffrn_reflns_limit_l_max 13
_diffrn_reflns_limit_l_min -19
_diffrn_reflns_number 9066
_diffrn_reflns_point_group_measured_fraction_full 0.999
_diffrn_reflns_point_group_measured_fraction_max 0.999
_diffrn_reflns_theta_full 67.061
_diffrn_reflns_theta_max 67.061
_diffrn_reflns_theta_min 4.098
_diffrn_source 'Enhance (Cu) X-ray Source'
_exptl_absorpt_coefficient_mu 5.099
_exptl_absorpt_correction_T_max 1.00000
_exptl_absorpt_correction_T_min 0.80768
_exptl_absorpt_correction_type multi-scan
_exptl_absorpt_process_details
;
CrysAlisPro, Agilent Technologies,
Version 1.171.36.32 (release 02-08-2013 CrysAlis171 .NET)
(compiled Aug  2 2013,16:46:58)
Empirical absorption correction using spherical harmonics,
 implemented in SCALE3 ABSPACK scaling algorithm.
;
_exptl_crystal_density_diffrn 1.365
_exptl_crystal_F_000 1056
_exptl_crystal_size_max 0.2
_exptl_crystal_size_mid 0.2
_exptl_crystal_size_min 0.16
_refine_diff_density_max 0.322
_refine_diff_density_min -0.214
_refine_diff_density_rms 0.041
_refine_ls_extinction_method none
_refine_ls_goodness_of_fit_ref 1.018
_refine_ls_hydrogen_treatment constr
_refine_ls_matrix_type full
_refine_ls_number_parameters 325
_refine_ls_number_reflns 4408
_refine_ls_number_restraints 13
_refine_ls_restrained_S_all 1.023
_refine_ls_R_factor_all 0.0531
_refine_ls_R_factor_gt 0.0401
_refine_ls_shift/su_max 0.001
_refine_ls_shift/su_mean 0.000
_refine_ls_structure_factor_coef Fsqd
_refine_ls_weighting_details 'w=1/[\s^2^(Fo^2^)+(0.0502P)^2^+0.3722P] where P=(Fo^2^+2Fc^2^)/3'
_refine_ls_weighting_scheme calc
_refine_ls_wR_factor_gt 0.0962
_refine_ls_wR_factor_ref 0.1034
_reflns_Friedel_coverage 0.000
_reflns_number_gt 3578
_reflns_number_total 4408
_reflns_threshold_expression 'I > 2\s(I)'
_cod_data_source_file c6ra11972g2.cif
_cod_data_source_block 201506168
_cod_database_code 7225513
_chemical_oxdiff_formula C20H20N4O4Fe1
_shelx_space_group_comment
;
The symmetry employed for this shelxl refinement is uniquely defined
by the following loop, which should always be used as a source of
symmetry information in preference to the above space-group names.
They are only intended as comments.
;
_shelx_estimated_absorpt_t_max 0.496
_shelx_estimated_absorpt_t_min 0.429
_reflns_odcompleteness_completeness 99.87
_reflns_odcompleteness_iscentric 1
_reflns_odcompleteness_theta 66.97
_olex2_refinement_description
;
1. Fixed Uiso
 At 1.2 times of:
  All C(H) groups, All N(H) groups
2. Rigid bond restraints
 C3, C2
 with sigma for 1-2 distances of 0.001 and sigma for 1-3 distances of 0.001
3. Uiso/Uaniso restraints and constraints
Uanis(C3) \\sim Ueq, Uanis(C2) \\sim Ueq: with sigma of 0.01 and sigma for
terminal atoms of 0.02
4.a Aromatic/amide H refined with riding coordinates:
 C1(H1), C2(H2), C3(H3), C4(H4), C5(H5), C7(H7), C8(H8), C12(H12), C13(H13),
 C14(H14), C15(H15), C16(H16), C18(H18), C19(H19), C20(H20), C21(H21), C22(H22),
  C25(H25), C26(H26), C27(H27), C30(H30), C31(H31), C32(H32), N1(H1A)
;
_shelx_shelxl_version_number 2014/7
_olex2_submission_special_instructions 'No special instructions were received'

loop_
_space_group_symop_operation_xyz
'x, y, z'
'-x, y+1/2, -z+1/2'
'-x, -y, -z'
'x, -y-1/2, z-1/2'

loop_
_atom_site_label
_atom_site_type_symbol
_atom_site_fract_x
_atom_site_fract_y
_atom_site_fract_z
_atom_site_U_iso_or_equiv
_atom_site_adp_type
_atom_site_occupancy
_atom_site_site_symmetry_order
_atom_site_calc_flag
_atom_site_refinement_flags_posn
_atom_site_refinement_flags_adp
C1 C 0.7692(3) 0.8160(2) 0.6964(2) 0.0699(8) Uani 1 1 d . .
H1 H 0.7680 0.8176 0.7540 0.084 Uiso 1 1 calc R .
C2 C 0.8535(3) 0.8614(2) 0.6645(3) 0.0833(9) Uani 1 1 d . U
H2 H 0.9189 0.8986 0.6968 0.100 Uiso 1 1 calc R .
C3 C 0.8236(4) 0.8416(3) 0.5740(3) 0.0903(10) Uani 1 1 d . U
H3 H 0.8650 0.8630 0.5359 0.108 Uiso 1 1 calc R .
C4 C 0.7171(3) 0.7824(2) 0.5528(2) 0.0783(9) Uani 1 1 d . .
H4 H 0.6757 0.7581 0.4978 0.094 Uiso 1 1 calc R .
C5 C 0.6868(3) 0.7677(2) 0.6287(2) 0.0670(8) Uani 1 1 d . .
H5 H 0.6214 0.7310 0.6334 0.080 Uiso 1 1 calc R .
C6 C 0.9896(2) 0.64733(18) 0.74117(15) 0.0453(5) Uani 1 1 d . .
C7 C 1.0446(2) 0.6830(2) 0.67881(17) 0.0609(7) Uani 1 1 d . .
H7 H 1.1121 0.7234 0.6911 0.073 Uiso 1 1 calc R .
C8 C 0.9799(2) 0.6471(2) 0.59564(17) 0.0638(8) Uani 1 1 d . .
H8 H 0.9976 0.6604 0.5441 0.077 Uiso 1 1 calc R .
C9 C 0.8832(2) 0.58714(19) 0.60284(16) 0.0512(6) Uani 1 1 d . .
C10 C 0.8885(2) 0.58824(17) 0.69410(15) 0.0432(5) Uani 1 1 d . .
C11 C 1.03940(19) 0.66513(17) 0.83624(15) 0.0437(5) Uani 1 1 d . .
C12 C 1.0485(2) 0.59364(18) 0.89633(16) 0.0520(6) Uani 1 1 d . .
H12 H 1.0153 0.5351 0.8770 0.062 Uiso 1 1 calc R .
C13 C 1.1067(3) 0.6085(2) 0.98503(18) 0.0641(7) Uani 1 1 d . .
H13 H 1.1125 0.5601 1.0248 0.077 Uiso 1 1 calc R .
C14 C 1.1561(3) 0.6954(2) 1.01417(18) 0.0626(7) Uani 1 1 d . .
H14 H 1.1956 0.7054 1.0735 0.075 Uiso 1 1 calc R .
C15 C 1.1466(3) 0.7669(2) 0.95521(19) 0.0592(7) Uani 1 1 d . .
H15 H 1.1798 0.8254 0.9749 0.071 Uiso 1 1 calc R .
C16 C 1.0882(2) 0.75264(19) 0.86699(18) 0.0520(6) Uani 1 1 d . .
H16 H 1.0814 0.8018 0.8278 0.062 Uiso 1 1 calc R .
C17 C 0.7960(3) 0.5369(2) 0.52801(16) 0.0572(7) Uani 1 1 d . .
C18 C 0.8225(4) 0.5313(3) 0.44890(19) 0.0817(10) Uani 1 1 d . .
H18 H 0.8938 0.5594 0.4435 0.098 Uiso 1 1 calc R .
C19 C 0.7430(5) 0.4841(3) 0.3783(2) 0.1016(14) Uani 1 1 d . .
H19 H 0.7613 0.4814 0.3257 0.122 Uiso 1 1 calc R .
C20 C 0.6388(4) 0.4417(3) 0.3845(2) 0.1009(15) Uani 1 1 d . .
H20 H 0.5863 0.4101 0.3367 0.121 Uiso 1 1 calc R .
C21 C 0.6118(3) 0.4459(3) 0.4619(2) 0.0935(12) Uani 1 1 d . .
H21 H 0.5416 0.4161 0.4672 0.112 Uiso 1 1 calc R .
C22 C 0.6898(3) 0.4950(3) 0.5326(2) 0.0765(9) Uani 1 1 d . .
H22 H 0.6691 0.4994 0.5841 0.092 Uiso 1 1 calc R .
C23 C 0.8131(2) 0.53069(16) 0.73642(14) 0.0419(5) Uani 1 1 d . .
C24 C 0.65182(19) 0.54876(17) 0.81118(13) 0.0409(5) Uani 1 1 d . .
C25 C 0.6372(2) 0.45673(19) 0.83093(16) 0.0536(6) Uani 1 1 d . .
H25 H 0.6879 0.4107 0.8192 0.064 Uiso 1 1 calc R .
C26 C 0.5447(3) 0.4324(2) 0.86927(19) 0.0673(8) Uani 1 1 d . .
H26 H 0.5365 0.3702 0.8837 0.081 Uiso 1 1 calc R .
C27 C 0.4683(3) 0.4972(2) 0.88545(18) 0.0660(8) Uani 1 1 d . .
H27 H 0.4073 0.4790 0.9097 0.079 Uiso 1 1 calc R .
C28 C 0.4799(2) 0.5921(2) 0.86592(15) 0.0532(6) Uani 1 1 d . .
C29 C 0.5742(2) 0.61892(18) 0.82973(13) 0.0434(5) Uani 1 1 d . .
C30 C 0.4017(3) 0.6632(3) 0.87843(19) 0.0732(9) Uani 1 1 d . .
H30 H 0.3380 0.6488 0.9013 0.088 Uiso 1 1 calc R .
C31 C 0.4190(3) 0.7529(3) 0.8571(2) 0.0788(10) Uani 1 1 d . .
H31 H 0.3672 0.8003 0.8648 0.095 Uiso 1 1 calc R .
C32 C 0.5165(3) 0.7729(2) 0.8233(2) 0.0668(8) Uani 1 1 d . .
H32 H 0.5285 0.8348 0.8100 0.080 Uiso 1 1 calc R .
Fe1 Fe 0.86267(3) 0.72076(3) 0.64436(2) 0.04708(13) Uani 1 1 d . .
N1 N 0.73773(17) 0.58050(13) 0.77045(12) 0.0424(4) Uani 1 1 d . .
H1A H 0.7431 0.6403 0.7666 0.051 Uiso 1 1 calc R .
N2 N 0.5920(2) 0.70872(16) 0.80927(13) 0.0521(5) Uani 1 1 d . .
O1 O 0.82264(18) 0.44534(13) 0.74101(13) 0.0638(5) Uani 1 1 d . .

loop_
_atom_site_aniso_label
_atom_site_aniso_U_11
_atom_site_aniso_U_22
_atom_site_aniso_U_33
_atom_site_aniso_U_23
_atom_site_aniso_U_13
_atom_site_aniso_U_12
C1 0.088(2) 0.0447(15) 0.083(2) 0.0064(15) 0.0351(17) 0.0179(15)
C2 0.085(2) 0.0465(17) 0.1089(18) 0.0112(17) 0.0155(19) -0.0067(16)
C3 0.106(3) 0.078(2) 0.1018(17) 0.0464(18) 0.053(2) 0.014(2)
C4 0.082(2) 0.072(2) 0.0652(18) 0.0141(16) -0.0003(16) 0.0213(18)
C5 0.0569(15) 0.0520(17) 0.092(2) 0.0189(15) 0.0234(15) 0.0156(13)
C6 0.0374(11) 0.0495(14) 0.0515(12) 0.0023(11) 0.0173(10) 0.0034(10)
C7 0.0417(13) 0.081(2) 0.0651(16) 0.0019(15) 0.0246(12) -0.0044(13)
C8 0.0546(15) 0.091(2) 0.0567(15) 0.0010(15) 0.0333(12) 0.0047(15)
C9 0.0487(13) 0.0588(16) 0.0494(13) -0.0027(11) 0.0199(11) 0.0110(12)
C10 0.0394(11) 0.0423(13) 0.0496(12) -0.0019(10) 0.0162(9) 0.0092(10)
C11 0.0348(10) 0.0450(13) 0.0535(13) -0.0010(10) 0.0168(9) 0.0050(9)
C12 0.0553(14) 0.0412(13) 0.0569(14) -0.0034(11) 0.0133(11) 0.0027(11)
C13 0.0742(18) 0.0587(18) 0.0546(15) 0.0068(13) 0.0131(13) 0.0102(15)
C14 0.0651(16) 0.0666(19) 0.0524(14) -0.0133(13) 0.0128(12) 0.0104(14)
C15 0.0558(14) 0.0487(16) 0.0722(17) -0.0166(13) 0.0186(13) -0.0018(12)
C16 0.0482(13) 0.0435(13) 0.0655(16) 0.0028(12) 0.0196(12) -0.0007(11)
C17 0.0578(15) 0.0600(16) 0.0498(13) -0.0040(12) 0.0108(11) 0.0206(13)
C18 0.098(2) 0.092(3) 0.0544(17) -0.0058(16) 0.0227(16) 0.011(2)
C19 0.129(4) 0.115(3) 0.0471(17) -0.0127(19) 0.007(2) 0.034(3)
C20 0.093(3) 0.110(3) 0.068(2) -0.029(2) -0.021(2) 0.039(3)
C21 0.0642(19) 0.112(3) 0.088(2) -0.033(2) 0.0002(17) 0.006(2)
C22 0.0581(17) 0.101(3) 0.0633(17) -0.0251(17) 0.0081(13) 0.0070(17)
C23 0.0388(11) 0.0365(12) 0.0482(12) -0.0008(10) 0.0100(9) 0.0027(9)
C24 0.0380(10) 0.0467(13) 0.0366(10) -0.0002(9) 0.0095(8) -0.0047(10)
C25 0.0560(14) 0.0470(14) 0.0583(14) 0.0039(11) 0.0183(11) -0.0087(12)
C26 0.0742(18) 0.0581(18) 0.0724(18) 0.0061(14) 0.0267(15) -0.0236(15)
C27 0.0608(16) 0.082(2) 0.0618(16) -0.0021(15) 0.0286(13) -0.0271(16)
C28 0.0432(12) 0.0768(19) 0.0412(12) -0.0055(12) 0.0152(10) -0.0073(12)
C29 0.0399(11) 0.0550(14) 0.0337(10) -0.0008(10) 0.0091(9) -0.0035(10)
C30 0.0575(16) 0.105(3) 0.0666(17) -0.0076(18) 0.0325(14) 0.0044(17)
C31 0.073(2) 0.093(3) 0.080(2) -0.0059(19) 0.0371(17) 0.0266(18)
C32 0.0783(19) 0.0623(19) 0.0681(17) 0.0055(14) 0.0347(15) 0.0214(15)
Fe1 0.0469(2) 0.0475(2) 0.0497(2) 0.00830(17) 0.01903(15) -0.00089(18)
N1 0.0458(10) 0.0331(10) 0.0528(11) 0.0024(8) 0.0221(8) 0.0000(8)
N2 0.0576(12) 0.0548(13) 0.0494(11) 0.0046(10) 0.0247(9) 0.0101(10)
O1 0.0710(12) 0.0367(10) 0.0936(14) -0.0014(9) 0.0399(10) 0.0054(9)

loop_
_atom_type_symbol
_atom_type_description
_atom_type_scat_dispersion_real
_atom_type_scat_dispersion_imag
_atom_type_scat_source
C C 0.0181 0.0091 'International Tables Vol C Tables 4.2.6.8 and 6.1.1.4'
H H 0.0000 0.0000 'International Tables Vol C Tables 4.2.6.8 and 6.1.1.4'
Fe Fe -1.1336 3.1974 'International Tables Vol C Tables 4.2.6.8 and 6.1.1.4'
N N 0.0311 0.0180 'International Tables Vol C Tables 4.2.6.8 and 6.1.1.4'
O O 0.0492 0.0322 'International Tables Vol C Tables 4.2.6.8 and 6.1.1.4'

loop_
_geom_angle_atom_site_label_1
_geom_angle_atom_site_label_2
_geom_angle_atom_site_label_3
_geom_angle
C2 C1 H1 125.7
C2 C1 C5 108.7(3)
C2 C1 Fe1 69.8(2)
C5 C1 H1 125.7
C5 C1 Fe1 69.95(17)
Fe1 C1 H1 126.1
C1 C2 H2 125.8
C1 C2 C3 108.3(3)
C1 C2 Fe1 70.81(18)
C3 C2 H2 125.8
C3 C2 Fe1 69.5(2)
Fe1 C2 H2 125.5
C2 C3 H3 126.9
C2 C3 C4 106.3(3)
C2 C3 Fe1 69.92(18)
C4 C3 H3 126.9
C4 C3 Fe1 69.69(18)
Fe1 C3 H3 125.1
C3 C4 H4 126.2
C3 C4 Fe1 69.34(18)
C5 C4 C3 107.6(3)
C5 C4 H4 126.2
C5 C4 Fe1 70.39(17)
Fe1 C4 H4 125.7
C1 C5 C4 109.1(3)
C1 C5 H5 125.5
C1 C5 Fe1 70.70(18)
C4 C5 H5 125.5
C4 C5 Fe1 70.09(18)
Fe1 C5 H5 125.3
C7 C6 C10 106.9(2)
C7 C6 C11 123.6(2)
C7 C6 Fe1 69.04(14)
C10 C6 C11 129.3(2)
C10 C6 Fe1 69.02(13)
C11 C6 Fe1 130.55(17)
C6 C7 H7 125.6
C6 C7 Fe1 70.10(14)
C8 C7 C6 108.8(2)
C8 C7 H7 125.6
C8 C7 Fe1 69.58(15)
Fe1 C7 H7 126.3
C7 C8 H8 125.3
C7 C8 C9 109.4(2)
C7 C8 Fe1 69.95(15)
C9 C8 H8 125.3
C9 C8 Fe1 70.60(14)
Fe1 C8 H8 125.7
C8 C9 C10 106.4(2)
C8 C9 C17 124.2(2)
C8 C9 Fe1 68.66(16)
C10 C9 C17 129.3(2)
C10 C9 Fe1 68.64(14)
C17 C9 Fe1 126.63(18)
C6 C10 C9 108.4(2)
C6 C10 C23 124.1(2)
C6 C10 Fe1 69.88(14)
C9 C10 C23 127.1(2)
C9 C10 Fe1 69.98(14)
C23 C10 Fe1 130.98(15)
C12 C11 C6 121.0(2)
C12 C11 C16 118.5(2)
C16 C11 C6 120.2(2)
C11 C12 H12 119.7
C11 C12 C13 120.7(3)
C13 C12 H12 119.7
C12 C13 H13 120.0
C14 C13 C12 120.0(3)
C14 C13 H13 120.0
C13 C14 H14 120.1
C15 C14 C13 119.8(3)
C15 C14 H14 120.1
C14 C15 H15 119.8
C14 C15 C16 120.5(3)
C16 C15 H15 119.8
C11 C16 H16 119.7
C15 C16 C11 120.5(3)
C15 C16 H16 119.7
C18 C17 C9 119.2(3)
C22 C17 C9 123.1(2)
C22 C17 C18 117.7(3)
C17 C18 H18 119.9
C19 C18 C17 120.2(4)
C19 C18 H18 119.9
C18 C19 H19 119.4
C20 C19 C18 121.1(4)
C20 C19 H19 119.4
C19 C20 H20 120.3
C19 C20 C21 119.4(4)
C21 C20 H20 120.3
C20 C21 H21 120.1
C20 C21 C22 119.9(4)
C22 C21 H21 120.1
C17 C22 C21 121.6(3)
C17 C22 H22 119.2
C21 C22 H22 119.2
N1 C23 C10 114.7(2)
O1 C23 C10 121.6(2)
O1 C23 N1 123.7(2)
C25 C24 C29 119.9(2)
C25 C24 N1 124.5(2)
N1 C24 C29 115.6(2)
C24 C25 H25 120.2
C24 C25 C26 119.6(3)
C26 C25 H25 120.2
C25 C26 H26 119.2
C27 C26 C25 121.6(3)
C27 C26 H26 119.2
C26 C27 H27 119.7
C26 C27 C28 120.6(2)
C28 C27 H27 119.7
C27 C28 C29 119.0(3)
C30 C28 C27 124.0(3)
C30 C28 C29 117.0(3)
C28 C29 C24 119.3(2)
N2 C29 C24 117.9(2)
N2 C29 C28 122.8(2)
C28 C30 H30 120.0
C31 C30 C28 120.0(3)
C31 C30 H30 120.0
C30 C31 H31 120.6
C30 C31 C32 118.9(3)
C32 C31 H31 120.6
C31 C32 H32 118.2
N2 C32 C31 123.7(3)
N2 C32 H32 118.2
C1 Fe1 C9 150.44(12)
C2 Fe1 C1 39.35(13)
C2 Fe1 C5 66.54(14)
C2 Fe1 C6 116.18(13)
C2 Fe1 C9 168.39(13)
C3 Fe1 C1 67.24(14)
C3 Fe1 C2 40.59(14)
C3 Fe1 C4 40.97(15)
C3 Fe1 C5 67.47(14)
C3 Fe1 C6 146.70(14)
C3 Fe1 C7 113.82(14)
C3 Fe1 C9 129.30(14)
C3 Fe1 C10 169.88(14)
C4 Fe1 C1 66.64(14)
C4 Fe1 C2 67.68(14)
C4 Fe1 C5 39.53(13)
C4 Fe1 C6 171.57(13)
C4 Fe1 C9 108.28(12)
C5 Fe1 C1 39.35(13)
C5 Fe1 C6 133.68(11)
C5 Fe1 C9 117.87(12)
C6 Fe1 C1 111.09(11)
C6 Fe1 C9 69.42(10)
C7 Fe1 C1 132.18(13)
C7 Fe1 C2 108.30(14)
C7 Fe1 C4 146.73(14)
C7 Fe1 C5 171.11(13)
C7 Fe1 C6 40.86(10)
C7 Fe1 C9 68.68(12)
C7 Fe1 C10 68.72(11)
C8 Fe1 C1 168.74(13)
C8 Fe1 C2 129.90(14)
C8 Fe1 C3 106.37(14)
C8 Fe1 C4 115.20(13)
C8 Fe1 C5 148.39(13)
C8 Fe1 C6 68.74(10)
C8 Fe1 C7 40.47(11)
C8 Fe1 C9 40.74(11)
C8 Fe1 C10 68.78(11)
C10 Fe1 C1 119.00(11)
C10 Fe1 C2 149.19(13)
C10 Fe1 C4 131.99(13)
C10 Fe1 C5 111.66(11)
C10 Fe1 C6 41.10(9)
C10 Fe1 C9 41.38(9)
C23 N1 C24 129.4(2)
C23 N1 H1A 115.3
C24 N1 H1A 115.3
C32 N2 C29 117.6(2)

loop_
_geom_bond_atom_site_label_1
_geom_bond_atom_site_label_2
_geom_bond_distance
C1 H1 0.9300
C1 C2 1.379(5)
C1 C5 1.380(5)
C1 Fe1 2.054(3)
C2 H2 0.9300
C2 C3 1.415(5)
C2 Fe1 2.042(3)
C3 H3 0.9300
C3 C4 1.427(5)
C3 Fe1 2.036(3)
C4 H4 0.9300
C4 C5 1.381(5)
C4 Fe1 2.041(3)
C5 H5 0.9300
C5 Fe1 2.045(3)
C6 C7 1.427(3)
C6 C10 1.436(3)
C6 C11 1.477(3)
C6 Fe1 2.052(2)
C7 H7 0.9300
C7 C8 1.408(4)
C7 Fe1 2.037(3)
C8 H8 0.9300
C8 C9 1.424(4)
C8 Fe1 2.032(3)
C9 C10 1.448(3)
C9 C17 1.484(4)
C9 Fe1 2.058(3)
C10 C23 1.493(3)
C10 Fe1 2.040(2)
C11 C12 1.387(3)
C11 C16 1.394(3)
C12 H12 0.9300
C12 C13 1.389(4)
C13 H13 0.9300
C13 C14 1.381(4)
C14 H14 0.9300
C14 C15 1.375(4)
C15 H15 0.9300
C15 C16 1.381(4)
C16 H16 0.9300
C17 C18 1.396(4)
C17 C22 1.367(4)
C18 H18 0.9300
C18 C19 1.387(5)
C19 H19 0.9300
C19 C20 1.360(6)
C20 H20 0.9300
C20 C21 1.369(5)
C21 H21 0.9300
C21 C22 1.394(4)
C22 H22 0.9300
C23 N1 1.351(3)
C23 O1 1.224(3)
C24 C25 1.374(3)
C24 C29 1.424(3)
C24 N1 1.406(3)
C25 H25 0.9300
C25 C26 1.414(4)
C26 H26 0.9300
C26 C27 1.348(4)
C27 H27 0.9300
C27 C28 1.407(4)
C28 C29 1.419(3)
C28 C30 1.402(4)
C29 N2 1.354(3)
C30 H30 0.9300
C30 C31 1.355(5)
C31 H31 0.9300
C31 C32 1.403(5)
C32 H32 0.9300
C32 N2 1.320(3)
N1 H1A 0.8600

loop_
_geom_torsion_atom_site_label_1
_geom_torsion_atom_site_label_2
_geom_torsion_atom_site_label_3
_geom_torsion_atom_site_label_4
_geom_torsion
C1 C2 C3 C4 0.1(4)
C1 C2 C3 Fe1 -60.4(2)
C2 C1 C5 C4 -0.5(4)
C2 C1 C5 Fe1 59.3(2)
C2 C3 C4 C5 -0.4(4)
C2 C3 C4 Fe1 -60.7(2)
C3 C4 C5 C1 0.6(4)
C3 C4 C5 Fe1 -59.6(2)
C5 C1 C2 C3 0.2(4)
C5 C1 C2 Fe1 -59.4(2)
C6 C7 C8 C9 -0.5(3)
C6 C7 C8 Fe1 59.3(2)
C6 C10 C23 N1 70.3(3)
C6 C10 C23 O1 -108.1(3)
C6 C11 C12 C13 173.5(2)
C6 C11 C16 C15 -173.2(2)
C7 C6 C10 C9 0.7(3)
C7 C6 C10 C23 174.6(2)
C7 C6 C10 Fe1 -58.85(18)
C7 C6 C11 C12 -135.7(3)
C7 C6 C11 C16 38.6(3)
C7 C8 C9 C10 1.0(3)
C7 C8 C9 C17 -180.0(2)
C7 C8 C9 Fe1 59.4(2)
C8 C9 C10 C6 -1.0(3)
C8 C9 C10 C23 -174.7(2)
C8 C9 C10 Fe1 58.48(19)
C8 C9 C17 C18 13.5(4)
C8 C9 C17 C22 -166.7(3)
C9 C10 C23 N1 -117.0(3)
C9 C10 C23 O1 64.7(3)
C9 C17 C18 C19 179.4(3)
C9 C17 C22 C21 -178.0(3)
C10 C6 C7 C8 -0.1(3)
C10 C6 C7 Fe1 58.83(17)
C10 C6 C11 C12 38.8(4)
C10 C6 C11 C16 -146.8(2)
C10 C9 C17 C18 -167.6(3)
C10 C9 C17 C22 12.2(4)
C10 C23 N1 C24 177.2(2)
C11 C6 C7 C8 175.5(2)
C11 C6 C7 Fe1 -125.5(2)
C11 C6 C10 C9 -174.6(2)
C11 C6 C10 C23 -0.7(4)
C11 C6 C10 Fe1 125.9(3)
C11 C12 C13 C14 0.1(4)
C12 C11 C16 C15 1.4(4)
C12 C13 C14 C15 0.4(4)
C13 C14 C15 C16 -0.1(4)
C14 C15 C16 C11 -0.8(4)
C16 C11 C12 C13 -1.0(4)
C17 C9 C10 C6 180.0(2)
C17 C9 C10 C23 6.3(4)
C17 C9 C10 Fe1 -120.5(3)
C17 C18 C19 C20 -0.6(6)
C18 C17 C22 C21 1.8(5)
C18 C19 C20 C21 0.1(7)
C19 C20 C21 C22 1.3(6)
C20 C21 C22 C17 -2.3(6)
C22 C17 C18 C19 -0.4(5)
C24 C25 C26 C27 1.4(4)
C24 C29 N2 C32 177.3(2)
C25 C24 C29 C28 -2.0(3)
C25 C24 C29 N2 179.9(2)
C25 C24 N1 C23 6.2(4)
C25 C26 C27 C28 -1.2(5)
C26 C27 C28 C29 -0.7(4)
C26 C27 C28 C30 178.1(3)
C27 C28 C29 C24 2.2(3)
C27 C28 C29 N2 -179.8(2)
C27 C28 C30 C31 -179.5(3)
C28 C29 N2 C32 -0.7(4)
C28 C30 C31 C32 -0.5(5)
C29 C24 C25 C26 0.3(4)
C29 C24 N1 C23 -171.9(2)
C29 C28 C30 C31 -0.7(4)
C30 C28 C29 C24 -176.6(2)
C30 C28 C29 N2 1.4(4)
C30 C31 C32 N2 1.3(5)
C31 C32 N2 C29 -0.7(5)
Fe1 C1 C2 C3 59.6(2)
Fe1 C1 C5 C4 -59.8(2)
Fe1 C2 C3 C4 60.5(2)
Fe1 C3 C4 C5 60.3(2)
Fe1 C4 C5 C1 60.2(2)
Fe1 C6 C7 C8 -59.0(2)
Fe1 C6 C10 C9 59.57(16)
Fe1 C6 C10 C23 -126.5(2)
Fe1 C6 C11 C12 134.1(2)
Fe1 C6 C11 C16 -51.6(3)
Fe1 C7 C8 C9 -59.8(2)
Fe1 C8 C9 C10 -58.46(17)
Fe1 C8 C9 C17 120.6(2)
Fe1 C9 C10 C6 -59.51(16)
Fe1 C9 C10 C23 126.8(2)
Fe1 C9 C17 C18 101.1(3)
Fe1 C9 C17 C22 -79.1(4)
Fe1 C10 C23 N1 -21.9(3)
Fe1 C10 C23 O1 159.8(2)
N1 C24 C25 C26 -177.8(2)
N1 C24 C29 C28 176.2(2)
N1 C24 C29 N2 -1.8(3)
O1 C23 N1 C24 -4.5(4)
